data_9009950
loop_
_publ_author_name
'Kabalov Yu, K.'
'Sokolova, E. V.'
'Pautov, L. A.'
'Schneider, J.'

_publ_section_title
;Crystal structure of a new mineral turkestanite: a calcium analogue of
 steacyite Locality: Dzhelisu massif, Alayskiy range, Tien Shan, Kyrgyzstan
 Note: calculated Biso's disagree with reported values Note: z(O3) adjusted to
 match reported bond lengths
;
_journal_name_full 'Crystallography Reports'
_journal_page_first 584
_journal_page_last 588
_journal_volume 43
_journal_year 1998
_chemical_compound_source 'Dzhelisu massif, Alayskiy range, Tien Shan, Kyrgyzstan'
_chemical_formula_sum 'Ca1.4 K0.53 Na0.5 O20 Si8 Th'
_chemical_name_mineral Turkestanite
_space_group_IT_number 124
_symmetry_space_group_name_Hall '-P 4 2c'
_symmetry_space_group_name_H-M 'P 4/m c c'
_cell_angle_alpha 90
_cell_angle_beta 90
_cell_angle_gamma 90
_cell_formula_units_Z 2
_cell_length_a 7.5792
_cell_length_b 7.5792
_cell_length_c 14.7042
_cell_volume 844.672
_database_code_amcsd 0012357
_exptl_crystal_density_diffrn 3.401
_cod_original_formula_sum 'Th Ca1.4 Na.5 K.53 Si8 O20'
_cod_database_code 9009950

loop_
_space_group_symop_operation_xyz
x,y,z
-y,-x,1/2+z
y,x,1/2-z
y,-x,-z
-y,x,z
x,-y,1/2+z
-x,y,1/2-z
x,y,-z
-x,-y,z
y,x,1/2+z
-y,-x,1/2-z
-y,x,-z
y,-x,z
-x,y,1/2+z
x,-y,1/2-z
-x,-y,-z

loop_
_atom_site_aniso_label
_atom_site_aniso_U_11
_atom_site_aniso_U_22
_atom_site_aniso_U_33
_atom_site_aniso_U_12
_atom_site_aniso_U_13
_atom_site_aniso_U_23
ThA 0.01019 0.01019 0.03067 0.00000 0.00000 0.00000
CaB 0.00815 0.00815 0.02081 0.00000 0.00000 0.00000
NaB 0.00815 0.00815 0.02081 0.00000 0.00000 0.00000
KC 0.07566 0.07566 0.02191 0.00000 0.00000 0.00000
Si 0.02328 0.02037 0.06463 -0.00291 0.00000 0.00226

loop_
_atom_site_label
_atom_site_fract_x
_atom_site_fract_y
_atom_site_fract_z
_atom_site_occupancy
_atom_site_U_iso_or_equiv
_atom_site_type_symbol
_atom_site_attached_hydrogens
ThA 0.00000 0.00000 0.25000 1.00000 0.01077 Th 0
CaB 0.00000 0.50000 0.25000 0.70000 0.00887 Ca 0
NaB 0.00000 0.50000 0.25000 0.25000 0.00887 Na 0
KC 0.00000 0.00000 0.00000 0.53000 0.02280 K 0
Si 0.25970 0.33580 0.10730 1.00000 0.03546 Si 0
O1 0.22900 0.31000 0.00000 1.00000 0.04179 O 0
O2 0.45400 0.26100 0.13370 1.00000 0.03293 O 0
O3 0.11100 0.25800 0.15740 1.00000 0.03293 O 0

loop_
_cod_changelog_entry_id
_cod_changelog_entry_author
_cod_changelog_entry_date
_cod_changelog_entry_text
1
;cod-tools version 3.8.0
Id: cif_guess_AMCSD_atom_types 9581 2023-05-17 12:35:41Z saulius
;
2023-05-23T09:17:34+03:00
;Derived atom types and hydrogen counts
from atom names that follow the AMCSD naming convention
(Wat == water, O-H == hydroxyl).
;

loop_
_cod_related_entry_id
_cod_related_entry_database
_cod_related_entry_code
1 AMCSD 0012357
